data_4063447
loop_
_publ_author_name
'Gaillard, Sylvain'
'Slawin, Alexandra M. Z.'
'Bonura, Allen T.'
'Stevens, Edwin D.'
'Nolan, Steven P.'

_publ_section_title
;
 Synthetic and Structural Studies of [AuCl3(NHC)] Complexes
;
_journal_issue 2
_journal_name_full Organometallics
_journal_page_first 394
_journal_paper_doi 10.1021/om900814e
_journal_volume 29
_journal_year 2010
_chemical_formula_moiety 'C27 H36 Au Cl3 N2,(C H2 Cl2)0.5'
_chemical_formula_sum 'C27.5 H37 Au Cl4 N2'
_chemical_formula_weight 734.36
_chemical_name_systematic
; 
 ? 
;
_space_group_IT_number 2
_symmetry_cell_setting triclinic
_symmetry_space_group_name_Hall '-P 1'
_symmetry_space_group_name_H-M 'P -1'
_atom_sites_solution_hydrogens geom
_atom_sites_solution_primary direct
_atom_sites_solution_secondary difmap
_audit_creation_method SHELXL-97
_cell_angle_alpha 91.649(10)
_cell_angle_beta 105.992(8)
_cell_angle_gamma 107.01(4)
_cell_formula_units_Z 4
_cell_length_a 10.553(2)
_cell_length_b 16.412(3)
_cell_length_c 19.067(4)
_cell_measurement_reflns_used 10399
_cell_measurement_temperature 93(2)
_cell_measurement_theta_max 27.79
_cell_measurement_theta_min 1.52
_cell_volume 3014.1(13)
_computing_cell_refinement 'CrystalClear (Rigaku Corp., 2004)'
_computing_data_collection 'CrystalClear (Rigaku Corp., 2004)'
_computing_data_reduction 'CrystalClear (Rigaku Corp., 2004)'
_computing_molecular_graphics 'Bruker SHELXTL'
_computing_publication_material 'Bruker SHELXTL'
_computing_structure_refinement 'SHELXL-97 (Sheldrick, 1997)'
_computing_structure_solution 'SHELXS-97 (Sheldrick, 1990)'
_diffrn_ambient_temperature 93(2)
_diffrn_measured_fraction_theta_full 0.955
_diffrn_measured_fraction_theta_max 0.940
_diffrn_measurement_device_type CCD
_diffrn_measurement_method '\w and \f scans'
_diffrn_radiation_monochromator confocal
_diffrn_radiation_source 'rotating anode'
_diffrn_radiation_type MoK\a
_diffrn_radiation_wavelength 0.71073
_diffrn_reflns_av_R_equivalents 0.0535
_diffrn_reflns_av_sigmaI/netI 0.0800
_diffrn_reflns_limit_h_max 12
_diffrn_reflns_limit_h_min -10
_diffrn_reflns_limit_k_max 19
_diffrn_reflns_limit_k_min -17
_diffrn_reflns_limit_l_max 17
_diffrn_reflns_limit_l_min -22
_diffrn_reflns_number 16960
_diffrn_reflns_theta_full 25.00
_diffrn_reflns_theta_max 25.35
_diffrn_reflns_theta_min 3.36
_exptl_absorpt_coefficient_mu 5.254
_exptl_absorpt_correction_T_max 0.8900
_exptl_absorpt_correction_T_min 0.6321
_exptl_absorpt_correction_type multi-scan
_exptl_crystal_colour colourless
_exptl_crystal_density_diffrn 1.618
_exptl_crystal_density_method 'not measured'
_exptl_crystal_description prism
_exptl_crystal_F_000 1452
_exptl_crystal_size_max 0.100
_exptl_crystal_size_mid 0.100
_exptl_crystal_size_min 0.030
_refine_diff_density_max 1.023
_refine_diff_density_min -0.752
_refine_diff_density_rms 0.160
_refine_ls_extinction_method none
_refine_ls_goodness_of_fit_ref 1.048
_refine_ls_hydrogen_treatment constr
_refine_ls_matrix_type full
_refine_ls_number_parameters 623
_refine_ls_number_reflns 10368
_refine_ls_number_restraints 6
_refine_ls_restrained_S_all 1.048
_refine_ls_R_factor_all 0.1009
_refine_ls_R_factor_gt 0.0583
_refine_ls_shift/su_max 0.001
_refine_ls_shift/su_mean 0.000
_refine_ls_structure_factor_coef Fsqd
_refine_ls_weighting_details 'calc w=1/[\s^2^(Fo^2^)+(0.0283P)^2^+25.2442P] where P=(Fo^2^+2Fc^2^)/3'
_refine_ls_weighting_scheme calc
_refine_ls_wR_factor_gt 0.0995
_refine_ls_wR_factor_ref 0.1128
_reflns_number_gt 7271
_reflns_number_total 10368
_reflns_threshold_expression >2sigma(I)
_cod_data_source_file om900814e_si_002.cif
_cod_data_source_block AuCl3(IPr)
_cod_depositor_comments
;
The following automatic conversions were performed:

'_symmetry_cell_setting' value 'Triclinic' changed to 'triclinic'
according to the built-in table from CIF Core dictionary named
'cif_core.dic' version 2.4.1 from 2010-06-29.

Automatic conversion script
Id: cif_fix_values 1673 2011-04-08 12:14:43Z adriana 
;
_cod_original_cell_volume 3014.1(11)
_cod_original_sg_symbol_H-M P-1
_cod_original_formula_sum 'C27.50 H37 Au Cl4 N2'
_cod_database_code 4063447

loop_
_symmetry_equiv_pos_as_xyz
'x, y, z'
'-x, -y, -z'

loop_
_atom_site_label
_atom_site_type_symbol
_atom_site_fract_x
_atom_site_fract_y
_atom_site_fract_z
_atom_site_U_iso_or_equiv
_atom_site_adp_type
_atom_site_occupancy
_atom_site_symmetry_multiplicity
_atom_site_calc_flag
_atom_site_refinement_flags
_atom_site_disorder_assembly
_atom_site_disorder_group
Au1 Au 0.23162(4) 0.33909(2) 0.28959(2) 0.03036(12) Uani 1 1 d . . .
Cl1 Cl 0.2180(3) 0.22087(17) 0.35310(15) 0.0573(8) Uani 1 1 d . . .
Cl2 Cl 0.0173(3) 0.3364(2) 0.29334(18) 0.0581(8) Uani 1 1 d . . .
Cl3 Cl 0.4447(3) 0.34109(19) 0.28604(18) 0.0536(8) Uani 1 1 d . . .
C1 C 0.2480(9) 0.4446(6) 0.2370(5) 0.026(2) Uani 1 1 d . . .
N2 N 0.1938(8) 0.4524(5) 0.1670(4) 0.0264(18) Uani 1 1 d . . .
C3 C 0.2326(10) 0.5395(6) 0.1573(6) 0.035(2) Uani 1 1 d . . .
H3A H 0.2076 0.5629 0.1125 0.041 Uiso 1 1 calc R . .
N4 N 0.3225(8) 0.5250(5) 0.2722(4) 0.0284(18) Uani 1 1 d . . .
C4 C 0.3101(10) 0.5831(6) 0.2216(5) 0.033(2) Uani 1 1 d . . .
H4A H 0.3503 0.6437 0.2315 0.040 Uiso 1 1 calc R . .
C6 C 0.1098(9) 0.3881(6) 0.1045(5) 0.025(2) Uani 1 1 d . . .
C7 C 0.1761(10) 0.3495(6) 0.0664(5) 0.027(2) Uani 1 1 d . . .
C8 C 0.0942(12) 0.2982(7) 0.0019(6) 0.043(3) Uani 1 1 d . . .
H8A H 0.1360 0.2721 -0.0265 0.052 Uiso 1 1 calc R . .
C9 C -0.0459(13) 0.2840(8) -0.0221(6) 0.054(3) Uani 1 1 d . . .
H9A H -0.0994 0.2484 -0.0669 0.065 Uiso 1 1 calc R . .
C10 C -0.1097(11) 0.3198(8) 0.0169(6) 0.048(3) Uani 1 1 d . . .
H10A H -0.2075 0.3078 -0.0004 0.057 Uiso 1 1 calc R . .
C11 C -0.0332(9) 0.3745(6) 0.0827(5) 0.031(2) Uani 1 1 d . . .
C12 C 0.3318(10) 0.3658(7) 0.0920(6) 0.042(3) Uani 1 1 d . . .
H12A H 0.3675 0.3908 0.1448 0.050 Uiso 1 1 calc R . .
C13 C 0.3639(13) 0.2799(8) 0.0864(8) 0.066(4) Uani 1 1 d . . .
H13A H 0.4645 0.2909 0.1033 0.099 Uiso 1 1 calc R . .
H13B H 0.3272 0.2535 0.0352 0.099 Uiso 1 1 calc R . .
H13C H 0.3203 0.2411 0.1172 0.099 Uiso 1 1 calc R . .
C14 C 0.4047(13) 0.4289(10) 0.0488(9) 0.078(5) Uani 1 1 d . . .
H14A H 0.3848 0.4831 0.0539 0.117 Uiso 1 1 calc R . .
H14B H 0.3717 0.4054 -0.0031 0.117 Uiso 1 1 calc R . .
H14C H 0.5050 0.4391 0.0676 0.117 Uiso 1 1 calc R . .
C15 C -0.1042(11) 0.4168(8) 0.1239(6) 0.047(3) Uani 1 1 d . . .
H15A H -0.0374 0.4423 0.1733 0.056 Uiso 1 1 calc R . .
C16 C -0.2309(13) 0.3548(10) 0.1349(8) 0.069(4) Uani 1 1 d . . .
H16A H -0.2050 0.3098 0.1626 0.103 Uiso 1 1 calc R . .
H16B H -0.2978 0.3289 0.0870 0.103 Uiso 1 1 calc R . .
H16C H -0.2728 0.3852 0.1624 0.103 Uiso 1 1 calc R . .
C17 C -0.1423(16) 0.4903(10) 0.0830(8) 0.079(4) Uani 1 1 d U . .
H17A H -0.1874 0.5182 0.1105 0.119 Uiso 1 1 calc R . .
H17B H -0.2058 0.4669 0.0338 0.119 Uiso 1 1 calc R . .
H17C H -0.0578 0.5324 0.0789 0.119 Uiso 1 1 calc R . .
C18 C 0.4057(10) 0.5502(6) 0.3477(5) 0.032(2) Uani 1 1 d . . .
C19 C 0.3398(11) 0.5625(6) 0.3988(6) 0.036(3) Uani 1 1 d . . .
C20 C 0.4232(13) 0.5901(7) 0.4714(6) 0.047(3) Uani 1 1 d . . .
H20A H 0.3820 0.5966 0.5088 0.057 Uiso 1 1 calc R . .
C21 C 0.5634(14) 0.6076(7) 0.4887(7) 0.056(4) Uani 1 1 d . . .
H21A H 0.6195 0.6277 0.5379 0.067 Uiso 1 1 calc R . .
C22 C 0.6251(13) 0.5963(7) 0.4353(6) 0.050(3) Uani 1 1 d . . .
H22A H 0.7231 0.6092 0.4485 0.060 Uiso 1 1 calc R . .
C23 C 0.5486(11) 0.5672(7) 0.3646(6) 0.041(3) Uani 1 1 d . . .
C24 C 0.1853(12) 0.5492(7) 0.3798(6) 0.043(3) Uani 1 1 d . . .
H24A H 0.1387 0.5115 0.3319 0.052 Uiso 1 1 calc R . .
C25 C 0.1194(15) 0.5085(10) 0.4354(8) 0.075(4) Uani 1 1 d . . .
H25A H 0.1330 0.4523 0.4414 0.112 Uiso 1 1 calc R . .
H25B H 0.0198 0.5013 0.4187 0.112 Uiso 1 1 calc R . .
H25C H 0.1620 0.5452 0.4825 0.112 Uiso 1 1 calc R . .
C26 C 0.1637(15) 0.6382(9) 0.3688(9) 0.076(4) Uani 1 1 d . . .
H26A H 0.2064 0.6638 0.3317 0.114 Uiso 1 1 calc R . .
H26B H 0.2069 0.6759 0.4154 0.114 Uiso 1 1 calc R . .
H26C H 0.0641 0.6311 0.3523 0.114 Uiso 1 1 calc R . .
C27 C 0.6175(11) 0.5579(6) 0.3075(6) 0.042(3) Uani 1 1 d . . .
H27A H 0.5462 0.5185 0.2645 0.051 Uiso 1 1 calc R . .
C28 C 0.6754(13) 0.6464(8) 0.2803(7) 0.058(3) Uani 1 1 d . . .
H28A H 0.6002 0.6712 0.2625 0.088 Uiso 1 1 calc R . .
H28B H 0.7136 0.6380 0.2403 0.088 Uiso 1 1 calc R . .
H28C H 0.7486 0.6853 0.3210 0.088 Uiso 1 1 calc R . .
C29 C 0.7367(13) 0.5204(9) 0.3337(8) 0.071(4) Uani 1 1 d . . .
H29A H 0.7025 0.4646 0.3506 0.107 Uiso 1 1 calc R . .
H29B H 0.8101 0.5594 0.3743 0.107 Uiso 1 1 calc R . .
H29C H 0.7740 0.5131 0.2931 0.107 Uiso 1 1 calc R . .
Au31 Au 0.61411(4) 0.83701(2) 0.17938(2) 0.03319(13) Uani 1 1 d . . .
Cl31 Cl 0.4696(3) 0.71368(17) 0.10413(15) 0.0570(9) Uani 1 1 d . . .
Cl32 Cl 0.4659(3) 0.8232(2) 0.24826(19) 0.0629(9) Uani 1 1 d . . .
Cl33 Cl 0.7596(4) 0.8509(2) 0.11011(16) 0.0602(8) Uani 1 1 d . . .
C31 C 0.7354(10) 0.9463(6) 0.2430(5) 0.027(2) Uani 1 1 d . . .
N32 N 0.7429(8) 1.0263(5) 0.2250(4) 0.0262(18) Uani 1 1 d . . .
C33 C 0.8314(10) 1.0849(6) 0.2839(5) 0.033(2) Uani 1 1 d . . .
H33A H 0.8549 1.1455 0.2854 0.039 Uiso 1 1 calc R . .
C34 C 0.8785(11) 1.0425(6) 0.3383(5) 0.034(2) Uani 1 1 d . . .
H34A H 0.9401 1.0667 0.3857 0.041 Uiso 1 1 calc R . .
N35 N 0.8199(8) 0.9560(5) 0.3120(4) 0.0289(18) Uani 1 1 d . . .
C36 C 0.6814(9) 1.0498(6) 0.1544(5) 0.025(2) Uani 1 1 d . . .
C37 C 0.5490(11) 1.0571(6) 0.1371(5) 0.035(2) Uani 1 1 d . . .
C38 C 0.5024(11) 1.0899(7) 0.0731(6) 0.042(3) Uani 1 1 d . . .
H38A H 0.4121 1.0957 0.0602 0.050 Uiso 1 1 calc R . .
C39 C 0.5821(11) 1.1139(6) 0.0282(5) 0.037(3) Uani 1 1 d . . .
H39A H 0.5467 1.1358 -0.0160 0.044 Uiso 1 1 calc R . .
C40 C 0.7132(11) 1.1072(6) 0.0452(5) 0.036(2) Uani 1 1 d . . .
H40A H 0.7671 1.1242 0.0125 0.044 Uiso 1 1 calc R . .
C41 C 0.7692(10) 1.0754(6) 0.1103(5) 0.028(2) Uani 1 1 d . . .
C42 C 0.4586(13) 1.0335(8) 0.1884(6) 0.051(3) Uani 1 1 d . . .
H42A H 0.5064 1.0067 0.2298 0.062 Uiso 1 1 calc R . .
C43 C 0.3156(14) 0.9678(10) 0.1468(7) 0.073(4) Uani 1 1 d . . .
H43A H 0.3294 0.9160 0.1275 0.109 Uiso 1 1 calc R . .
H43B H 0.2676 0.9932 0.1060 0.109 Uiso 1 1 calc R . .
H43C H 0.2595 0.9526 0.1806 0.109 Uiso 1 1 calc R . .
C44 C 0.4407(16) 1.1129(9) 0.2197(7) 0.068(4) Uani 1 1 d . . .
H44A H 0.5318 1.1530 0.2466 0.103 Uiso 1 1 calc R . .
H44B H 0.3841 1.0975 0.2532 0.103 Uiso 1 1 calc R . .
H44C H 0.3943 1.1400 0.1797 0.103 Uiso 1 1 calc R . .
C45 C 0.9171(11) 1.0724(6) 0.1297(5) 0.037(2) Uani 1 1 d . . .
H45A H 0.9297 1.0337 0.1689 0.044 Uiso 1 1 calc R . .
C46 C 0.9517(13) 1.0389(9) 0.0648(7) 0.059(3) Uani 1 1 d . . .
H46A H 0.8879 0.9810 0.0454 0.088 Uiso 1 1 calc R . .
H46B H 1.0473 1.0371 0.0805 0.088 Uiso 1 1 calc R . .
H46C H 0.9422 1.0770 0.0263 0.088 Uiso 1 1 calc R . .
C47 C 1.0158(12) 1.1616(8) 0.1601(6) 0.056(3) Uani 1 1 d . . .
H47A H 0.9936 1.1829 0.2023 0.084 Uiso 1 1 calc R . .
H47B H 1.0063 1.2001 0.1220 0.084 Uiso 1 1 calc R . .
H47C H 1.1113 1.1597 0.1757 0.084 Uiso 1 1 calc R . .
C48 C 0.8593(10) 0.8920(6) 0.3564(5) 0.026(2) Uani 1 1 d . . .
C49 C 0.9657(11) 0.8625(6) 0.3448(6) 0.039(3) Uani 1 1 d . . .
C50 C 1.0146(12) 0.8104(7) 0.3941(6) 0.046(3) Uani 1 1 d . . .
H50A H 1.0865 0.7895 0.3882 0.056 Uiso 1 1 calc R . .
C51 C 0.9610(13) 0.7886(8) 0.4509(6) 0.052(3) Uani 1 1 d . . .
H51A H 0.9979 0.7540 0.4848 0.062 Uiso 1 1 calc R . .
C52 C 0.8563(12) 0.8154(7) 0.4597(6) 0.042(3) Uani 1 1 d . . .
H52A H 0.8193 0.7981 0.4990 0.051 Uiso 1 1 calc R . .
C53 C 0.8016(10) 0.8679(6) 0.4123(5) 0.030(2) Uani 1 1 d . . .
C54 C 1.0315(12) 0.8895(7) 0.2841(6) 0.045(3) Uani 1 1 d . . .
H54A H 0.9672 0.9127 0.2475 0.054 Uiso 1 1 calc R . .
C55 C 1.1665(19) 0.9605(12) 0.3142(10) 0.128(8) Uani 1 1 d . . .
H55A H 1.1511 1.0079 0.3395 0.192 Uiso 1 1 calc R . .
H55B H 1.2034 0.9808 0.2738 0.192 Uiso 1 1 calc R . .
H55C H 1.2332 0.9390 0.3490 0.192 Uiso 1 1 calc R . .
C56 C 1.0513(16) 0.8160(9) 0.2443(8) 0.072(4) Uani 1 1 d . . .
H56A H 1.0932 0.8369 0.2057 0.108 Uiso 1 1 calc R . .
H56B H 0.9611 0.7723 0.2221 0.108 Uiso 1 1 calc R . .
H56C H 1.1123 0.7909 0.2791 0.108 Uiso 1 1 calc R . .
C57 C 0.6907(13) 0.9013(7) 0.4278(6) 0.050(3) Uani 1 1 d . . .
H57A H 0.6542 0.9307 0.3851 0.060 Uiso 1 1 calc R . .
C58 C 0.7539(18) 0.9668(10) 0.4963(7) 0.083(5) Uani 1 1 d . . .
H58A H 0.8299 1.0139 0.4893 0.125 Uiso 1 1 calc R . .
H58B H 0.7898 0.9391 0.5388 0.125 Uiso 1 1 calc R . .
H58C H 0.6827 0.9896 0.5049 0.125 Uiso 1 1 calc R . .
C59 C 0.5704(13) 0.8274(9) 0.4360(8) 0.072(4) Uani 1 1 d . . .
H59A H 0.5307 0.7869 0.3910 0.108 Uiso 1 1 calc R . .
H59B H 0.4990 0.8499 0.4448 0.108 Uiso 1 1 calc R . .
H59C H 0.6044 0.7978 0.4777 0.108 Uiso 1 1 calc R . .
C61 C 0.6022(15) 0.2199(9) 0.4120(8) 0.073(4) Uani 1 1 d . . .
H61A H 0.5981 0.2456 0.4586 0.088 Uiso 1 1 calc R . .
H61B H 0.5193 0.2209 0.3725 0.088 Uiso 1 1 calc R . .
Cl61 Cl 0.6003(7) 0.1140(3) 0.4197(3) 0.129(2) Uani 1 1 d . . .
Cl62 Cl 0.7527(4) 0.2811(3) 0.3922(3) 0.0933(13) Uani 1 1 d . . .

loop_
_atom_site_aniso_label
_atom_site_aniso_U_11
_atom_site_aniso_U_22
_atom_site_aniso_U_33
_atom_site_aniso_U_23
_atom_site_aniso_U_13
_atom_site_aniso_U_12
Au1 0.0360(2) 0.0209(2) 0.0255(2) 0.00599(17) 0.00319(18) 0.00149(18)
Cl1 0.079(2) 0.0319(15) 0.0372(16) 0.0163(12) -0.0021(15) -0.0013(14)
Cl2 0.0540(19) 0.0472(17) 0.076(2) 0.0104(16) 0.0355(17) 0.0044(15)
Cl3 0.0417(17) 0.0475(17) 0.071(2) 0.0226(15) 0.0081(15) 0.0200(14)
C1 0.024(5) 0.026(5) 0.028(5) 0.004(4) 0.009(4) 0.008(4)
N2 0.030(4) 0.019(4) 0.024(4) 0.010(3) 0.006(4) -0.003(3)
C3 0.029(6) 0.036(6) 0.037(6) 0.021(5) 0.007(5) 0.009(5)
N4 0.023(4) 0.020(4) 0.035(5) 0.009(4) 0.000(4) 0.004(3)
C4 0.035(6) 0.020(5) 0.035(6) 0.011(4) 0.001(5) 0.002(5)
C6 0.022(5) 0.025(5) 0.021(5) 0.009(4) 0.000(4) 0.002(4)
C7 0.032(5) 0.031(5) 0.018(5) 0.013(4) 0.010(4) 0.006(5)
C8 0.049(7) 0.036(6) 0.032(6) -0.002(5) 0.007(5) -0.001(5)
C9 0.061(9) 0.056(8) 0.030(6) -0.005(6) 0.007(6) 0.002(7)
C10 0.027(6) 0.060(8) 0.034(6) -0.002(6) -0.009(5) -0.002(6)
C11 0.012(5) 0.034(6) 0.043(6) 0.005(5) 0.002(4) 0.005(4)
C12 0.029(6) 0.041(6) 0.053(7) 0.009(5) 0.014(5) 0.005(5)
C13 0.050(8) 0.057(8) 0.102(11) 0.018(8) 0.030(8) 0.025(7)
C14 0.037(7) 0.094(11) 0.122(13) 0.064(10) 0.041(8) 0.028(8)
C15 0.032(6) 0.061(8) 0.047(7) 0.007(6) 0.009(5) 0.017(6)
C16 0.048(8) 0.092(11) 0.077(10) 0.012(8) 0.035(7) 0.021(8)
C17 0.077(6) 0.078(6) 0.090(6) 0.011(4) 0.024(4) 0.037(4)
C18 0.033(6) 0.021(5) 0.030(6) 0.007(4) -0.004(5) 0.004(5)
C19 0.047(7) 0.011(5) 0.036(6) 0.005(4) -0.004(5) 0.004(5)
C20 0.058(8) 0.030(6) 0.043(7) -0.006(5) 0.005(6) 0.007(6)
C21 0.072(9) 0.030(6) 0.038(7) 0.016(5) -0.003(7) -0.007(6)
C22 0.047(7) 0.041(7) 0.042(7) 0.015(5) -0.006(6) 0.001(6)
C23 0.040(7) 0.032(6) 0.045(7) 0.012(5) 0.003(5) 0.013(5)
C24 0.053(7) 0.039(6) 0.043(7) 0.007(5) 0.014(6) 0.022(6)
C25 0.072(10) 0.097(12) 0.080(10) 0.024(9) 0.043(8) 0.041(9)
C26 0.077(10) 0.059(9) 0.104(12) 0.009(8) 0.016(9) 0.049(8)
C27 0.037(6) 0.027(6) 0.046(7) 0.010(5) -0.002(5) -0.001(5)
C28 0.050(8) 0.052(8) 0.054(8) 0.008(6) 0.011(6) -0.010(6)
C29 0.041(8) 0.077(10) 0.095(11) 0.010(8) 0.016(7) 0.022(7)
Au31 0.0429(3) 0.0205(2) 0.0262(2) 0.00553(17) 0.00157(19) 0.00300(19)
Cl31 0.073(2) 0.0275(14) 0.0365(16) 0.0009(12) -0.0098(14) -0.0106(14)
Cl32 0.064(2) 0.0431(17) 0.074(2) 0.0091(16) 0.0322(18) -0.0041(15)
Cl33 0.078(2) 0.0494(18) 0.0450(18) -0.0119(14) 0.0238(16) 0.0047(17)
C31 0.034(6) 0.021(5) 0.018(5) 0.008(4) 0.008(4) -0.002(4)
N32 0.030(4) 0.018(4) 0.026(4) 0.002(3) 0.008(4) 0.001(3)
C33 0.046(6) 0.018(5) 0.027(5) 0.007(4) 0.012(5) 0.001(5)
C34 0.045(6) 0.025(5) 0.019(5) -0.007(4) 0.002(5) 0.002(5)
N35 0.044(5) 0.021(4) 0.022(4) 0.009(3) 0.011(4) 0.008(4)
C36 0.029(5) 0.020(5) 0.018(5) 0.009(4) -0.002(4) 0.003(4)
C37 0.043(6) 0.037(6) 0.026(5) -0.001(4) 0.010(5) 0.014(5)
C38 0.039(6) 0.048(7) 0.043(7) 0.011(5) 0.005(5) 0.026(6)
C39 0.045(7) 0.037(6) 0.022(5) 0.012(4) 0.000(5) 0.012(5)
C40 0.046(7) 0.035(6) 0.026(5) 0.008(4) 0.011(5) 0.008(5)
C41 0.029(5) 0.017(5) 0.030(5) -0.007(4) 0.012(4) -0.008(4)
C42 0.065(8) 0.059(8) 0.049(7) 0.011(6) 0.030(6) 0.034(7)
C43 0.062(9) 0.090(11) 0.060(9) 0.000(8) 0.033(7) 0.003(8)
C44 0.099(11) 0.067(9) 0.063(9) 0.006(7) 0.045(8) 0.042(9)
C45 0.039(6) 0.036(6) 0.032(6) 0.013(5) 0.010(5) 0.008(5)
C46 0.054(8) 0.077(9) 0.056(8) 0.005(7) 0.032(7) 0.023(7)
C47 0.046(7) 0.059(8) 0.041(7) -0.011(6) 0.001(6) -0.006(6)
C48 0.032(5) 0.021(5) 0.020(5) 0.013(4) 0.003(4) 0.004(4)
C49 0.047(7) 0.026(5) 0.039(6) 0.007(5) 0.013(5) 0.003(5)
C50 0.044(7) 0.044(7) 0.054(8) 0.010(6) 0.013(6) 0.018(6)
C51 0.057(8) 0.063(8) 0.039(7) 0.010(6) 0.001(6) 0.036(7)
C52 0.056(7) 0.039(6) 0.030(6) 0.021(5) 0.011(5) 0.012(6)
C53 0.040(6) 0.023(5) 0.019(5) 0.001(4) 0.006(4) 0.002(5)
C54 0.059(8) 0.040(6) 0.044(7) 0.001(5) 0.024(6) 0.017(6)
C55 0.127(16) 0.116(15) 0.106(14) -0.035(11) 0.086(13) -0.058(12)
C56 0.098(11) 0.070(9) 0.068(9) 0.016(8) 0.050(9) 0.031(9)
C57 0.076(9) 0.052(7) 0.043(7) 0.015(6) 0.026(6) 0.041(7)
C58 0.139(15) 0.092(11) 0.052(9) 0.012(8) 0.042(9) 0.071(11)
C59 0.049(8) 0.078(10) 0.109(12) 0.049(9) 0.046(8) 0.025(8)
C61 0.085(11) 0.092(11) 0.075(10) 0.028(8) 0.039(8) 0.058(9)
Cl61 0.198(6) 0.112(4) 0.166(5) 0.091(4) 0.120(5) 0.111(4)
Cl62 0.073(3) 0.105(3) 0.107(3) 0.025(3) 0.031(2) 0.030(2)

loop_
_atom_type_symbol
_atom_type_description
_atom_type_scat_dispersion_real
_atom_type_scat_dispersion_imag
_atom_type_scat_source
C C 0.0033 0.0016 'International Tables Vol C Tables 4.2.6.8 and 6.1.1.4'
H H 0.0000 0.0000 'International Tables Vol C Tables 4.2.6.8 and 6.1.1.4'
N N 0.0061 0.0033 'International Tables Vol C Tables 4.2.6.8 and 6.1.1.4'
Cl Cl 0.1484 0.1585 'International Tables Vol C Tables 4.2.6.8 and 6.1.1.4'
Au Au -2.0133 8.8022 'International Tables Vol C Tables 4.2.6.8 and 6.1.1.4'

loop_
_geom_angle_atom_site_label_1
_geom_angle_atom_site_label_2
_geom_angle_atom_site_label_3
_geom_angle
_geom_angle_site_symmetry_1
_geom_angle_site_symmetry_3
_geom_angle_publ_flag
C1 Au1 Cl3 90.0(3) . . ?
C1 Au1 Cl2 90.3(3) . . ?
Cl3 Au1 Cl2 179.70(11) . . ?
C1 Au1 Cl1 178.2(3) . . ?
Cl3 Au1 Cl1 89.43(12) . . ?
Cl2 Au1 Cl1 90.28(12) . . ?
N2 C1 N4 107.4(8) . . ?
N2 C1 Au1 130.1(7) . . ?
N4 C1 Au1 122.4(6) . . ?
C1 N2 C3 108.7(8) . . ?
C1 N2 C6 131.1(7) . . ?
C3 N2 C6 120.2(7) . . ?
C4 C3 N2 107.8(8) . . ?
C4 C3 H3A 126.1 . . ?
N2 C3 H3A 126.1 . . ?
C1 N4 C4 108.3(8) . . ?
C1 N4 C18 128.8(7) . . ?
C4 N4 C18 122.9(8) . . ?
C3 C4 N4 107.8(8) . . ?
C3 C4 H4A 126.1 . . ?
N4 C4 H4A 126.1 . . ?
C7 C6 C11 123.7(9) . . ?
C7 C6 N2 118.8(8) . . ?
C11 C6 N2 117.3(8) . . ?
C8 C7 C6 116.7(9) . . ?
C8 C7 C12 121.0(9) . . ?
C6 C7 C12 122.2(9) . . ?
C9 C8 C7 121.5(11) . . ?
C9 C8 H8A 119.2 . . ?
C7 C8 H8A 119.2 . . ?
C10 C9 C8 121.1(11) . . ?
C10 C9 H9A 119.4 . . ?
C8 C9 H9A 119.4 . . ?
C9 C10 C11 121.0(10) . . ?
C9 C10 H10A 119.5 . . ?
C11 C10 H10A 119.5 . . ?
C6 C11 C10 115.9(9) . . ?
C6 C11 C15 123.5(9) . . ?
C10 C11 C15 120.5(9) . . ?
C14 C12 C7 111.7(9) . . ?
C14 C12 C13 110.7(10) . . ?
C7 C12 C13 109.9(9) . . ?
C14 C12 H12A 108.1 . . ?
C7 C12 H12A 108.1 . . ?
C13 C12 H12A 108.1 . . ?
C12 C13 H13A 109.5 . . ?
C12 C13 H13B 109.5 . . ?
H13A C13 H13B 109.5 . . ?
C12 C13 H13C 109.5 . . ?
H13A C13 H13C 109.5 . . ?
H13B C13 H13C 109.5 . . ?
C12 C14 H14A 109.5 . . ?
C12 C14 H14B 109.5 . . ?
H14A C14 H14B 109.5 . . ?
C12 C14 H14C 109.5 . . ?
H14A C14 H14C 109.5 . . ?
H14B C14 H14C 109.5 . . ?
C16 C15 C11 112.5(10) . . ?
C16 C15 C17 110.1(10) . . ?
C11 C15 C17 109.8(10) . . ?
C16 C15 H15A 108.1 . . ?
C11 C15 H15A 108.1 . . ?
C17 C15 H15A 108.1 . . ?
C15 C16 H16A 109.5 . . ?
C15 C16 H16B 109.5 . . ?
H16A C16 H16B 109.5 . . ?
C15 C16 H16C 109.5 . . ?
H16A C16 H16C 109.5 . . ?
H16B C16 H16C 109.5 . . ?
C15 C17 H17A 109.5 . . ?
C15 C17 H17B 109.5 . . ?
H17A C17 H17B 109.5 . . ?
C15 C17 H17C 109.5 . . ?
H17A C17 H17C 109.5 . . ?
H17B C17 H17C 109.5 . . ?
C19 C18 C23 123.5(9) . . ?
C19 C18 N4 117.7(9) . . ?
C23 C18 N4 118.6(9) . . ?
C18 C19 C20 116.9(10) . . ?
C18 C19 C24 123.7(9) . . ?
C20 C19 C24 119.3(10) . . ?
C21 C20 C19 120.1(11) . . ?
C21 C20 H20A 119.9 . . ?
C19 C20 H20A 119.9 . . ?
C20 C21 C22 120.8(11) . . ?
C20 C21 H21A 119.6 . . ?
C22 C21 H21A 119.6 . . ?
C23 C22 C21 121.3(12) . . ?
C23 C22 H22A 119.3 . . ?
C21 C22 H22A 119.3 . . ?
C22 C23 C18 117.2(11) . . ?
C22 C23 C27 120.4(10) . . ?
C18 C23 C27 122.3(10) . . ?
C25 C24 C19 114.5(10) . . ?
C25 C24 C26 110.4(11) . . ?
C19 C24 C26 107.5(9) . . ?
C25 C24 H24A 108.1 . . ?
C19 C24 H24A 108.1 . . ?
C26 C24 H24A 108.1 . . ?
C24 C25 H25A 109.5 . . ?
C24 C25 H25B 109.5 . . ?
H25A C25 H25B 109.5 . . ?
C24 C25 H25C 109.5 . . ?
H25A C25 H25C 109.5 . . ?
H25B C25 H25C 109.5 . . ?
C24 C26 H26A 109.5 . . ?
C24 C26 H26B 109.5 . . ?
H26A C26 H26B 109.5 . . ?
C24 C26 H26C 109.5 . . ?
H26A C26 H26C 109.5 . . ?
H26B C26 H26C 109.5 . . ?
C23 C27 C29 113.6(10) . . ?
C23 C27 C28 110.9(9) . . ?
C29 C27 C28 108.1(10) . . ?
C23 C27 H27A 108.0 . . ?
C29 C27 H27A 108.0 . . ?
C28 C27 H27A 108.0 . . ?
C27 C28 H28A 109.5 . . ?
C27 C28 H28B 109.5 . . ?
H28A C28 H28B 109.5 . . ?
C27 C28 H28C 109.5 . . ?
H28A C28 H28C 109.5 . . ?
H28B C28 H28C 109.5 . . ?
C27 C29 H29A 109.5 . . ?
C27 C29 H29B 109.5 . . ?
H29A C29 H29B 109.5 . . ?
C27 C29 H29C 109.5 . . ?
H29A C29 H29C 109.5 . . ?
H29B C29 H29C 109.5 . . ?
C31 Au31 Cl33 91.3(3) . . ?
C31 Au31 Cl32 88.9(3) . . ?
Cl33 Au31 Cl32 179.46(13) . . ?
C31 Au31 Cl31 178.1(3) . . ?
Cl33 Au31 Cl31 89.06(12) . . ?
Cl32 Au31 Cl31 90.72(12) . . ?
N35 C31 N32 106.4(8) . . ?
N35 C31 Au31 128.0(6) . . ?
N32 C31 Au31 125.6(6) . . ?
C31 N32 C33 108.8(7) . . ?
C31 N32 C36 127.2(7) . . ?
C33 N32 C36 123.7(7) . . ?
C34 C33 N32 108.6(8) . . ?
C34 C33 H33A 125.7 . . ?
N32 C33 H33A 125.7 . . ?
C33 C34 N35 106.4(8) . . ?
C33 C34 H34A 126.8 . . ?
N35 C34 H34A 126.8 . . ?
C31 N35 C34 109.8(7) . . ?
C31 N35 C48 129.8(8) . . ?
C34 N35 C48 120.2(8) . . ?
C37 C36 C41 123.0(8) . . ?
C37 C36 N32 120.4(8) . . ?
C41 C36 N32 116.0(8) . . ?
C38 C37 C36 117.8(9) . . ?
C38 C37 C42 120.2(10) . . ?
C36 C37 C42 121.9(9) . . ?
C39 C38 C37 121.3(10) . . ?
C39 C38 H38A 119.4 . . ?
C37 C38 H38A 119.4 . . ?
C38 C39 C40 121.2(9) . . ?
C38 C39 H39A 119.4 . . ?
C40 C39 H39A 119.4 . . ?
C39 C40 C41 120.9(9) . . ?
C39 C40 H40A 119.5 . . ?
C41 C40 H40A 119.5 . . ?
C36 C41 C40 115.7(9) . . ?
C36 C41 C45 124.2(9) . . ?
C40 C41 C45 120.0(8) . . ?
C44 C42 C37 109.8(10) . . ?
C44 C42 C43 110.7(11) . . ?
C37 C42 C43 110.5(9) . . ?
C44 C42 H42A 108.6 . . ?
C37 C42 H42A 108.6 . . ?
C43 C42 H42A 108.6 . . ?
C42 C43 H43A 109.5 . . ?
C42 C43 H43B 109.5 . . ?
H43A C43 H43B 109.5 . . ?
C42 C43 H43C 109.5 . . ?
H43A C43 H43C 109.5 . . ?
H43B C43 H43C 109.5 . . ?
C42 C44 H44A 109.5 . . ?
C42 C44 H44B 109.5 . . ?
H44A C44 H44B 109.5 . . ?
C42 C44 H44C 109.5 . . ?
H44A C44 H44C 109.5 . . ?
H44B C44 H44C 109.5 . . ?
C47 C45 C46 109.7(9) . . ?
C47 C45 C41 108.8(9) . . ?
C46 C45 C41 112.9(9) . . ?
C47 C45 H45A 108.4 . . ?
C46 C45 H45A 108.4 . . ?
C41 C45 H45A 108.4 . . ?
C45 C46 H46A 109.5 . . ?
C45 C46 H46B 109.5 . . ?
H46A C46 H46B 109.5 . . ?
C45 C46 H46C 109.5 . . ?
H46A C46 H46C 109.5 . . ?
H46B C46 H46C 109.5 . . ?
C45 C47 H47A 109.5 . . ?
C45 C47 H47B 109.5 . . ?
H47A C47 H47B 109.5 . . ?
C45 C47 H47C 109.5 . . ?
H47A C47 H47C 109.5 . . ?
H47B C47 H47C 109.5 . . ?
C53 C48 C49 122.2(8) . . ?
C53 C48 N35 119.5(9) . . ?
C49 C48 N35 118.0(8) . . ?
C50 C49 C48 117.1(9) . . ?
C50 C49 C54 120.1(10) . . ?
C48 C49 C54 122.7(9) . . ?
C51 C50 C49 121.0(11) . . ?
C51 C50 H50A 119.5 . . ?
C49 C50 H50A 119.5 . . ?
C52 C51 C50 121.0(10) . . ?
C52 C51 H51A 119.5 . . ?
C50 C51 H51A 119.5 . . ?
C51 C52 C53 121.2(10) . . ?
C51 C52 H52A 119.4 . . ?
C53 C52 H52A 119.4 . . ?
C48 C53 C52 117.4(10) . . ?
C48 C53 C57 123.3(9) . . ?
C52 C53 C57 119.1(9) . . ?
C56 C54 C55 110.8(12) . . ?
C56 C54 C49 112.9(10) . . ?
C55 C54 C49 110.4(10) . . ?
C56 C54 H54A 107.5 . . ?
C55 C54 H54A 107.5 . . ?
C49 C54 H54A 107.5 . . ?
C54 C55 H55A 109.5 . . ?
C54 C55 H55B 109.5 . . ?
H55A C55 H55B 109.5 . . ?
C54 C55 H55C 109.5 . . ?
H55A C55 H55C 109.5 . . ?
H55B C55 H55C 109.5 . . ?
C54 C56 H56A 109.5 . . ?
C54 C56 H56B 109.5 . . ?
H56A C56 H56B 109.5 . . ?
C54 C56 H56C 109.5 . . ?
H56A C56 H56C 109.5 . . ?
H56B C56 H56C 109.5 . . ?
C53 C57 C59 110.5(9) . . ?
C53 C57 C58 110.0(11) . . ?
C59 C57 C58 111.2(11) . . ?
C53 C57 H57A 108.3 . . ?
C59 C57 H57A 108.3 . . ?
C58 C57 H57A 108.3 . . ?
C57 C58 H58A 109.5 . . ?
C57 C58 H58B 109.5 . . ?
H58A C58 H58B 109.5 . . ?
C57 C58 H58C 109.5 . . ?
H58A C58 H58C 109.5 . . ?
H58B C58 H58C 109.5 . . ?
C57 C59 H59A 109.5 . . ?
C57 C59 H59B 109.5 . . ?
H59A C59 H59B 109.5 . . ?
C57 C59 H59C 109.5 . . ?
H59A C59 H59C 109.5 . . ?
H59B C59 H59C 109.5 . . ?
Cl61 C61 Cl62 111.3(7) . . ?
Cl61 C61 H61A 109.4 . . ?
Cl62 C61 H61A 109.4 . . ?
Cl61 C61 H61B 109.4 . . ?
Cl62 C61 H61B 109.4 . . ?
H61A C61 H61B 108.0 . . ?

loop_
_geom_bond_atom_site_label_1
_geom_bond_atom_site_label_2
_geom_bond_distance
_geom_bond_site_symmetry_2
_geom_bond_publ_flag
Au1 C1 2.013(9) . ?
Au1 Cl3 2.259(3) . ?
Au1 Cl2 2.270(3) . ?
Au1 Cl1 2.306(3) . ?
C1 N2 1.327(11) . ?
C1 N4 1.364(11) . ?
N2 C3 1.398(12) . ?
N2 C6 1.455(11) . ?
C3 C4 1.319(13) . ?
C3 H3A 0.9500 . ?
N4 C4 1.384(11) . ?
N4 C18 1.439(12) . ?
C4 H4A 0.9500 . ?
C6 C7 1.390(13) . ?
C6 C11 1.397(12) . ?
C7 C8 1.378(14) . ?
C7 C12 1.518(13) . ?
C8 C9 1.367(16) . ?
C8 H8A 0.9500 . ?
C9 C10 1.354(16) . ?
C9 H9A 0.9500 . ?
C10 C11 1.409(14) . ?
C10 H10A 0.9500 . ?
C11 C15 1.503(15) . ?
C12 C14 1.507(15) . ?
C12 C13 1.551(15) . ?
C12 H12A 1.0000 . ?
C13 H13A 0.9800 . ?
C13 H13B 0.9800 . ?
C13 H13C 0.9800 . ?
C14 H14A 0.9800 . ?
C14 H14B 0.9800 . ?
C14 H14C 0.9800 . ?
C15 C16 1.496(16) . ?
C15 C17 1.545(17) . ?
C15 H15A 1.0000 . ?
C16 H16A 0.9800 . ?
C16 H16B 0.9800 . ?
C16 H16C 0.9800 . ?
C17 H17A 0.9800 . ?
C17 H17B 0.9800 . ?
C17 H17C 0.9800 . ?
C18 C19 1.384(14) . ?
C18 C23 1.392(14) . ?
C19 C20 1.399(14) . ?
C19 C24 1.516(15) . ?
C20 C21 1.363(17) . ?
C20 H20A 0.9500 . ?
C21 C22 1.385(17) . ?
C21 H21A 0.9500 . ?
C22 C23 1.354(15) . ?
C22 H22A 0.9500 . ?
C23 C27 1.494(15) . ?
C24 C25 1.494(16) . ?
C24 C26 1.555(15) . ?
C24 H24A 1.0000 . ?
C25 H25A 0.9800 . ?
C25 H25B 0.9800 . ?
C25 H25C 0.9800 . ?
C26 H26A 0.9800 . ?
C26 H26B 0.9800 . ?
C26 H26C 0.9800 . ?
C27 C29 1.528(15) . ?
C27 C28 1.565(15) . ?
C27 H27A 1.0000 . ?
C28 H28A 0.9800 . ?
C28 H28B 0.9800 . ?
C28 H28C 0.9800 . ?
C29 H29A 0.9800 . ?
C29 H29B 0.9800 . ?
C29 H29C 0.9800 . ?
Au31 C31 2.002(9) . ?
Au31 Cl33 2.255(3) . ?
Au31 Cl32 2.272(3) . ?
Au31 Cl31 2.303(3) . ?
C31 N35 1.345(11) . ?
C31 N32 1.352(11) . ?
N32 C33 1.375(12) . ?
N32 C36 1.440(11) . ?
C33 C34 1.329(13) . ?
C33 H33A 0.9500 . ?
C34 N35 1.388(12) . ?
C34 H34A 0.9500 . ?
N35 C48 1.451(11) . ?
C36 C37 1.386(13) . ?
C36 C41 1.402(12) . ?
C37 C38 1.372(13) . ?
C37 C42 1.529(14) . ?
C38 C39 1.349(14) . ?
C38 H38A 0.9500 . ?
C39 C40 1.370(14) . ?
C39 H39A 0.9500 . ?
C40 C41 1.406(13) . ?
C40 H40A 0.9500 . ?
C41 C45 1.518(14) . ?
C42 C44 1.501(16) . ?
C42 C43 1.552(18) . ?
C42 H42A 1.0000 . ?
C43 H43A 0.9800 . ?
C43 H43B 0.9800 . ?
C43 H43C 0.9800 . ?
C44 H44A 0.9800 . ?
C44 H44B 0.9800 . ?
C44 H44C 0.9800 . ?
C45 C47 1.514(15) . ?
C45 C46 1.515(14) . ?
C45 H45A 1.0000 . ?
C46 H46A 0.9800 . ?
C46 H46B 0.9800 . ?
C46 H46C 0.9800 . ?
C47 H47A 0.9800 . ?
C47 H47B 0.9800 . ?
C47 H47C 0.9800 . ?
C48 C53 1.381(12) . ?
C48 C49 1.410(14) . ?
C49 C50 1.384(14) . ?
C49 C54 1.520(14) . ?
C50 C51 1.366(16) . ?
C50 H50A 0.9500 . ?
C51 C52 1.351(15) . ?
C51 H51A 0.9500 . ?
C52 C53 1.394(13) . ?
C52 H52A 0.9500 . ?
C53 C57 1.522(15) . ?
C54 C56 1.502(16) . ?
C54 C55 1.503(18) . ?
C54 H54A 1.0000 . ?
C55 H55A 0.9800 . ?
C55 H55B 0.9800 . ?
C55 H55C 0.9800 . ?
C56 H56A 0.9800 . ?
C56 H56B 0.9800 . ?
C56 H56C 0.9800 . ?
C57 C59 1.526(17) . ?
C57 C58 1.526(17) . ?
C57 H57A 1.0000 . ?
C58 H58A 0.9800 . ?
C58 H58B 0.9800 . ?
C58 H58C 0.9800 . ?
C59 H59A 0.9800 . ?
C59 H59B 0.9800 . ?
C59 H59C 0.9800 . ?
C61 Cl61 1.743(14) . ?
C61 Cl62 1.758(15) . ?
C61 H61A 0.9900 . ?
C61 H61B 0.9900 . ?

loop_
_geom_torsion_atom_site_label_1
_geom_torsion_atom_site_label_2
_geom_torsion_atom_site_label_3
_geom_torsion_atom_site_label_4
_geom_torsion
_geom_torsion_site_symmetry_1
_geom_torsion_site_symmetry_2
_geom_torsion_site_symmetry_3
_geom_torsion_site_symmetry_4
_geom_torsion_publ_flag
Cl3 Au1 C1 N2 101.4(8) . . . . ?
Cl2 Au1 C1 N2 -78.5(8) . . . . ?
Cl3 Au1 C1 N4 -79.1(7) . . . . ?
Cl2 Au1 C1 N4 100.9(7) . . . . ?
N4 C1 N2 C3 -0.9(10) . . . . ?
Au1 C1 N2 C3 178.7(7) . . . . ?
N4 C1 N2 C6 177.8(9) . . . . ?
Au1 C1 N2 C6 -2.7(15) . . . . ?
C1 N2 C3 C4 0.2(11) . . . . ?
C6 N2 C3 C4 -178.6(8) . . . . ?
N2 C1 N4 C4 1.2(10) . . . . ?
Au1 C1 N4 C4 -178.4(6) . . . . ?
N2 C1 N4 C18 -176.9(9) . . . . ?
Au1 C1 N4 C18 3.6(13) . . . . ?
N2 C3 C4 N4 0.5(11) . . . . ?
C1 N4 C4 C3 -1.1(11) . . . . ?
C18 N4 C4 C3 177.1(9) . . . . ?
C1 N2 C6 C7 -85.1(12) . . . . ?
C3 N2 C6 C7 93.4(10) . . . . ?
C1 N2 C6 C11 100.4(11) . . . . ?
C3 N2 C6 C11 -81.1(11) . . . . ?
C11 C6 C7 C8 3.0(13) . . . . ?
N2 C6 C7 C8 -171.2(8) . . . . ?
C11 C6 C7 C12 -179.9(9) . . . . ?
N2 C6 C7 C12 5.9(12) . . . . ?
C6 C7 C8 C9 -2.0(15) . . . . ?
C12 C7 C8 C9 -179.1(10) . . . . ?
C7 C8 C9 C10 -0.2(18) . . . . ?
C8 C9 C10 C11 1.5(18) . . . . ?
C7 C6 C11 C10 -1.8(14) . . . . ?
N2 C6 C11 C10 172.5(8) . . . . ?
C7 C6 C11 C15 -179.7(9) . . . . ?
N2 C6 C11 C15 -5.4(13) . . . . ?
C9 C10 C11 C6 -0.5(16) . . . . ?
C9 C10 C11 C15 177.4(11) . . . . ?
C8 C7 C12 C14 75.9(13) . . . . ?
C6 C7 C12 C14 -101.1(12) . . . . ?
C8 C7 C12 C13 -47.4(13) . . . . ?
C6 C7 C12 C13 135.6(10) . . . . ?
C6 C11 C15 C16 -133.2(11) . . . . ?
C10 C11 C15 C16 49.0(14) . . . . ?
C6 C11 C15 C17 103.7(12) . . . . ?
C10 C11 C15 C17 -74.1(13) . . . . ?
C1 N4 C18 C19 -86.5(12) . . . . ?
C4 N4 C18 C19 95.7(11) . . . . ?
C1 N4 C18 C23 98.4(12) . . . . ?
C4 N4 C18 C23 -79.4(12) . . . . ?
C23 C18 C19 C20 -2.8(14) . . . . ?
N4 C18 C19 C20 -177.7(8) . . . . ?
C23 C18 C19 C24 176.1(9) . . . . ?
N4 C18 C19 C24 1.3(13) . . . . ?
C18 C19 C20 C21 3.2(14) . . . . ?
C24 C19 C20 C21 -175.8(9) . . . . ?
C19 C20 C21 C22 -1.7(16) . . . . ?
C20 C21 C22 C23 -0.4(17) . . . . ?
C21 C22 C23 C18 0.8(16) . . . . ?
C21 C22 C23 C27 178.3(10) . . . . ?
C19 C18 C23 C22 0.9(15) . . . . ?
N4 C18 C23 C22 175.7(9) . . . . ?
C19 C18 C23 C27 -176.5(9) . . . . ?
N4 C18 C23 C27 -1.7(14) . . . . ?
C18 C19 C24 C25 140.8(11) . . . . ?
C20 C19 C24 C25 -40.2(14) . . . . ?
C18 C19 C24 C26 -96.2(12) . . . . ?
C20 C19 C24 C26 82.8(12) . . . . ?
C22 C23 C27 C29 41.5(14) . . . . ?
C18 C23 C27 C29 -141.1(10) . . . . ?
C22 C23 C27 C28 -80.5(12) . . . . ?
C18 C23 C27 C28 96.9(12) . . . . ?
Cl33 Au31 C31 N35 -105.8(8) . . . . ?
Cl32 Au31 C31 N35 74.7(8) . . . . ?
Cl33 Au31 C31 N32 77.2(8) . . . . ?
Cl32 Au31 C31 N32 -102.2(8) . . . . ?
N35 C31 N32 C33 -0.7(10) . . . . ?
Au31 C31 N32 C33 176.7(7) . . . . ?
N35 C31 N32 C36 173.6(8) . . . . ?
Au31 C31 N32 C36 -9.0(13) . . . . ?
C31 N32 C33 C34 -0.2(11) . . . . ?
C36 N32 C33 C34 -174.8(9) . . . . ?
N32 C33 C34 N35 1.1(11) . . . . ?
N32 C31 N35 C34 1.4(11) . . . . ?
Au31 C31 N35 C34 -176.0(7) . . . . ?
N32 C31 N35 C48 -174.9(9) . . . . ?
Au31 C31 N35 C48 7.8(14) . . . . ?
C33 C34 N35 C31 -1.6(11) . . . . ?
C33 C34 N35 C48 175.1(8) . . . . ?
C31 N32 C36 C37 90.5(12) . . . . ?
C33 N32 C36 C37 -96.0(11) . . . . ?
C31 N32 C36 C41 -97.9(11) . . . . ?
C33 N32 C36 C41 75.6(11) . . . . ?
C41 C36 C37 C38 1.0(14) . . . . ?
N32 C36 C37 C38 172.0(9) . . . . ?
C41 C36 C37 C42 -176.4(9) . . . . ?
N32 C36 C37 C42 -5.4(14) . . . . ?
C36 C37 C38 C39 0.3(16) . . . . ?
C42 C37 C38 C39 177.8(10) . . . . ?
C37 C38 C39 C40 -0.6(17) . . . . ?
C38 C39 C40 C41 -0.4(16) . . . . ?
C37 C36 C41 C40 -1.9(13) . . . . ?
N32 C36 C41 C40 -173.3(8) . . . . ?
C37 C36 C41 C45 176.8(9) . . . . ?
N32 C36 C41 C45 5.4(13) . . . . ?
C39 C40 C41 C36 1.5(14) . . . . ?
C39 C40 C41 C45 -177.2(9) . . . . ?
C38 C37 C42 C44 -65.7(14) . . . . ?
C36 C37 C42 C44 111.7(12) . . . . ?
C38 C37 C42 C43 56.6(14) . . . . ?
C36 C37 C42 C43 -126.0(11) . . . . ?
C36 C41 C45 C47 -100.6(11) . . . . ?
C40 C41 C45 C47 78.1(11) . . . . ?
C36 C41 C45 C46 137.4(10) . . . . ?
C40 C41 C45 C46 -44.0(13) . . . . ?
C31 N35 C48 C53 -104.5(11) . . . . ?
C34 N35 C48 C53 79.6(12) . . . . ?
C31 N35 C48 C49 81.3(12) . . . . ?
C34 N35 C48 C49 -94.6(11) . . . . ?
C53 C48 C49 C50 -2.5(15) . . . . ?
N35 C48 C49 C50 171.6(9) . . . . ?
C53 C48 C49 C54 -179.2(9) . . . . ?
N35 C48 C49 C54 -5.1(14) . . . . ?
C48 C49 C50 C51 0.3(16) . . . . ?
C54 C49 C50 C51 177.1(11) . . . . ?
C49 C50 C51 C52 1.7(19) . . . . ?
C50 C51 C52 C53 -1.6(18) . . . . ?
C49 C48 C53 C52 2.6(14) . . . . ?
N35 C48 C53 C52 -171.4(9) . . . . ?
C49 C48 C53 C57 177.6(10) . . . . ?
N35 C48 C53 C57 3.7(14) . . . . ?
C51 C52 C53 C48 -0.5(15) . . . . ?
C51 C52 C53 C57 -175.8(11) . . . . ?
C50 C49 C54 C56 46.8(15) . . . . ?
C48 C49 C54 C56 -136.6(11) . . . . ?
C50 C49 C54 C55 -77.9(15) . . . . ?
C48 C49 C54 C55 98.7(15) . . . . ?
C48 C53 C57 C59 131.4(11) . . . . ?
C52 C53 C57 C59 -53.7(14) . . . . ?
C48 C53 C57 C58 -105.4(12) . . . . ?
C52 C53 C57 C58 69.5(13) . . . . ?
